data_8103457
loop_
_publ_author_name
'Peters, K.'
'Somer, M.'
'von Schnering, H.G.'

_publ_section_title
;
 Crystal structure of dipotassium sodium-diphosphidoborate
;
_journal_name_full 'Zeitschrift fuer Kristallographie (149,1979-)'
_journal_page_first 133
_journal_page_last 134
_journal_volume 194
_journal_year 1990
_chemical_formula_sum 'B K2 Na P2'
_chemical_name_systematic 'K2 Na (B P2)'
_space_group_IT_number 12
_symmetry_space_group_name_Hall '-C 2y'
_symmetry_space_group_name_H-M 'C 1 2/m 1'
_cell_angle_alpha 90
_cell_angle_beta 120.94
_cell_angle_gamma 90
_cell_formula_units_Z 4
_cell_length_a 12.5614
_cell_length_b 5.0031
_cell_length_c 12.0919
_cell_volume 651.794
_citation_journal_id_ASTM ZEKRDZ
_cod_data_source_file boron0-1_306.cif
_cod_data_source_block B1K2Na1P2
_cod_original_cell_volume 651.7939
_cod_original_formula_sum 'B1 K2 Na1 P2'
_cod_database_code 8103457

loop_
_symmetry_equiv_pos_as_xyz
x,y,z
-x,y,-z
-x,-y,-z
x,-y,z
x+1/2,y+1/2,z
-x+1/2,y+1/2,-z
-x+1/2,-y+1/2,-z
x+1/2,-y+1/2,z

loop_
_atom_site_label
_atom_site_type_symbol
_atom_site_fract_x
_atom_site_fract_y
_atom_site_fract_z
_atom_site_occupancy
_atom_site_U_iso_or_equiv
B2 B+3 0.5 0 1 1 0.0
Na1 Na+1 0.29713 0 0.13363 1 0.0
P1 P-3 0.46684 0 0.62589 1 0.0
K1 K+1 0.01732 0 0.17994 1 0.0
B1 B+3 0.5 0 0.5 1 0.0
P2 P-3 0.33593 0 0.91163 1 0.0
K2 K+1 0.17723 0 0.59156 1 0.0
